data_4334816
loop_
_publ_author_name
'Wei Ji'
'Su Jing'
'Zeyu Liu'
'Jing Shen'
'Jing Ma'
'Dunru Zhu'
'Dengke Cao'
'Limin Zheng'
'Minxia Yao'

_publ_section_title
;
 Synthesis and Study of Three Novel Macrocyclic Selena[n]ferrocenophanes
 Containing a Naphthalene Unit
;
_journal_name_full 'Inorganic Chemistry'
_journal_page_first 5786
_journal_page_last 5793
_journal_paper_doi 10.1021/ic302628y
_journal_volume 52
_journal_year 2013
_chemical_formula_sum 'C28 H30 Fe Se4'
_chemical_formula_weight 738.21
_chemical_name_systematic
; 
 ? 
;
_space_group_IT_number 2
_symmetry_cell_setting triclinic
_symmetry_space_group_name_Hall '-P 1'
_symmetry_space_group_name_H-M 'P -1'
_atom_sites_solution_hydrogens geom
_atom_sites_solution_primary direct
_atom_sites_solution_secondary difmap
_audit_creation_method SHELXL-97
_cell_angle_alpha 73.561(4)
_cell_angle_beta 77.913(4)
_cell_angle_gamma 70.602(5)
_cell_formula_units_Z 2
_cell_length_a 9.099(2)
_cell_length_b 10.769(3)
_cell_length_c 14.734(4)
_cell_measurement_reflns_used 3129
_cell_measurement_temperature 293(2)
_cell_measurement_theta_max 27.081
_cell_measurement_theta_min 2.230
_cell_volume 1295.4(6)
_computing_cell_refinement SMART
_computing_data_collection 'SMART (Bruker, 2000)'
_computing_data_reduction 'SAINT (Bruker, 2000)'
_computing_molecular_graphics SHELXTL
_computing_publication_material SHELXTL
_computing_structure_refinement SHELXTL
_computing_structure_solution 'SHELXTL (Bruker, 2000)'
_diffrn_ambient_temperature 293(2)
_diffrn_measured_fraction_theta_full 0.984
_diffrn_measured_fraction_theta_max 0.984
_diffrn_measurement_device_type 'Bruker Smart Aepex CCD area detector'
_diffrn_measurement_method 'phi and omega scans'
_diffrn_radiation_monochromator graphite
_diffrn_radiation_source 'fine-focus sealed tube'
_diffrn_radiation_type MoK\a
_diffrn_radiation_wavelength 0.71073
_diffrn_reflns_av_R_equivalents 0.0245
_diffrn_reflns_av_sigmaI/netI 0.0406
_diffrn_reflns_limit_h_max 6
_diffrn_reflns_limit_h_min -10
_diffrn_reflns_limit_k_max 12
_diffrn_reflns_limit_k_min -12
_diffrn_reflns_limit_l_max 14
_diffrn_reflns_limit_l_min -17
_diffrn_reflns_number 6494
_diffrn_reflns_theta_full 25.00
_diffrn_reflns_theta_max 25.00
_diffrn_reflns_theta_min 2.06
_exptl_absorpt_coefficient_mu 6.217
_exptl_absorpt_correction_T_max 0.083
_exptl_absorpt_correction_T_min 0.010
_exptl_absorpt_correction_type multi-scan
_exptl_absorpt_process_details 'SADABS; Bruker, 2000'
_exptl_crystal_colour yellow
_exptl_crystal_density_diffrn 1.893
_exptl_crystal_description block
_exptl_crystal_F_000 720
_exptl_crystal_size_max 0.8
_exptl_crystal_size_mid 0.8
_exptl_crystal_size_min 0.4
_refine_diff_density_max 0.323
_refine_diff_density_min -0.470
_refine_diff_density_rms 0.086
_refine_ls_extinction_method none
_refine_ls_goodness_of_fit_ref 1.084
_refine_ls_hydrogen_treatment mixed
_refine_ls_matrix_type full
_refine_ls_number_parameters 314
_refine_ls_number_reflns 4502
_refine_ls_number_restraints 0
_refine_ls_restrained_S_all 1.084
_refine_ls_R_factor_all 0.0354
_refine_ls_R_factor_gt 0.0268
_refine_ls_shift/su_max 0.001
_refine_ls_shift/su_mean 0.000
_refine_ls_structure_factor_coef Fsqd
_refine_ls_weighting_details 'calc w=1/[\s^2^(Fo^2^)+(0.0150P)^2^+0.0000P] where P=(Fo^2^+2Fc^2^)/3'
_refine_ls_weighting_scheme calc
_refine_ls_wR_factor_gt 0.0537
_refine_ls_wR_factor_ref 0.0547
_reflns_number_gt 3586
_reflns_number_total 4502
_reflns_threshold_expression >2sigma(I)
_cod_data_source_file ic302628y_si_002.cif
_cod_data_source_block a
_cod_database_code 4334816

loop_
_symmetry_equiv_pos_as_xyz
'x, y, z'
'-x, -y, -z'

loop_
_atom_site_label
_atom_site_type_symbol
_atom_site_fract_x
_atom_site_fract_y
_atom_site_fract_z
_atom_site_U_iso_or_equiv
_atom_site_adp_type
_atom_site_occupancy
_atom_site_symmetry_multiplicity
_atom_site_calc_flag
_atom_site_refinement_flags
Se2 Se 0.76597(5) 0.59604(4) 0.09531(3) 0.05109(12) Uani 1 1 d .
Se3 Se 0.79135(4) 0.89720(4) -0.23892(2) 0.04414(11) Uani 1 1 d .
Se1 Se 1.12600(4) 0.60338(4) 0.29269(2) 0.04496(11) Uani 1 1 d .
Se4 Se 1.20586(5) 0.87429(4) -0.06244(2) 0.04601(11) Uani 1 1 d .
Fe Fe 0.72176(6) 0.61838(5) 0.32764(3) 0.03456(13) Uani 1 1 d .
C6 C 0.6610(4) 0.6889(3) 0.1933(2) 0.0377(9) Uani 1 1 d .
C7 C 0.5314(4) 0.6632(4) 0.2605(3) 0.0517(11) Uani 1 1 d .
H7A H 0.4740 0.6005 0.2610 0.062 Uiso 1 1 calc R
C8 C 0.4985(4) 0.7465(4) 0.3255(3) 0.0561(11) Uani 1 1 d .
H8A H 0.4152 0.7503 0.3798 0.067 Uiso 1 1 calc R
C9 C 0.6085(4) 0.8207(4) 0.3002(2) 0.0476(10) Uani 1 1 d .
H9A H 0.6146 0.8853 0.3336 0.057 Uiso 1 1 calc R
C10 C 0.7087(4) 0.7851(3) 0.2191(2) 0.0396(9) Uani 1 1 d .
H10A H 0.7964 0.8211 0.1860 0.048 Uiso 1 1 calc R
C1 C 0.9506(4) 0.5395(3) 0.3539(2) 0.0361(8) Uani 1 1 d .
C2 C 0.8975(4) 0.4401(3) 0.3336(2) 0.0406(9) Uani 1 1 d .
H2A H 0.9429 0.3934 0.2815 0.049 Uiso 1 1 calc R
C3 C 0.7679(4) 0.4211(4) 0.4028(2) 0.0468(10) Uani 1 1 d .
H3A H 0.7073 0.3592 0.4068 0.056 Uiso 1 1 calc R
C4 C 0.7406(4) 0.5076(4) 0.4639(2) 0.0464(10) Uani 1 1 d .
H4A H 0.6573 0.5162 0.5180 0.056 Uiso 1 1 calc R
C5 C 0.8517(4) 0.5812(4) 0.4342(2) 0.0407(9) Uani 1 1 d .
H5A H 0.8595 0.6487 0.4643 0.049 Uiso 1 1 calc R
C11 C 0.6774(5) 0.7236(4) -0.0169(2) 0.0524(10) Uani 1 1 d .
H11A H 0.7294 0.6876 -0.0725 0.063 Uiso 1 1 calc R
H11B H 0.5672 0.7293 -0.0103 0.063 Uiso 1 1 calc R
C12 C 0.6908(4) 0.8641(3) -0.0347(2) 0.0424(9) Uani 1 1 d .
H12A H 0.7987 0.8591 -0.0330 0.051 Uiso 1 1 calc R
H12B H 0.6251 0.9070 0.0154 0.051 Uiso 1 1 calc R
C13 C 0.6409(4) 0.9493(4) -0.1309(2) 0.0477(10) Uani 1 1 d .
H13A H 0.6270 1.0435 -0.1337 0.057 Uiso 1 1 calc R
H13B H 0.5402 0.9412 -0.1364 0.057 Uiso 1 1 calc R
C14 C 0.9242(5) 1.0107(4) -0.2407(3) 0.0398(9) Uani 1 1 d .
C15 C 1.0494(4) 1.0046(3) -0.3251(2) 0.0354(8) Uani 1 1 d .
C16 C 1.0072(4) 1.0978(3) -0.4076(2) 0.0441(9) Uani 1 1 d .
H16A H 0.9079 1.1601 -0.4062 0.053 Uiso 1 1 calc R
C17 C 1.1071(5) 1.1029(4) -0.4936(2) 0.0501(10) Uani 1 1 d .
H17A H 1.0744 1.1674 -0.5482 0.060 Uiso 1 1 calc R
C18 C 1.2514(5) 1.0132(4) -0.4967(2) 0.0469(10) Uani 1 1 d .
H18A H 1.3171 1.0151 -0.5543 0.056 Uiso 1 1 calc R
C19 C 1.3048(4) 0.9168(4) -0.4144(2) 0.0381(9) Uani 1 1 d .
C20 C 1.4576(4) 0.8303(4) -0.4210(3) 0.0495(10) Uani 1 1 d .
H20A H 1.5204 0.8366 -0.4796 0.059 Uiso 1 1 calc R
C21 C 1.5162(4) 0.7379(4) -0.3445(3) 0.0576(11) Uani 1 1 d .
H21A H 1.6194 0.6827 -0.3495 0.069 Uiso 1 1 calc R
C22 C 1.4195(4) 0.7264(4) -0.2573(3) 0.0509(10) Uani 1 1 d .
H22A H 1.4601 0.6617 -0.2048 0.061 Uiso 1 1 calc R
C23 C 1.2668(4) 0.8065(3) -0.2456(2) 0.0372(9) Uani 1 1 d .
C24 C 1.2030(4) 0.9086(3) -0.3247(2) 0.0333(8) Uani 1 1 d .
C25 C 1.1808(5) 0.7726(4) -0.1470(2) 0.0394(9) Uani 1 1 d .
C26 C 1.1301(4) 0.7646(4) 0.0569(2) 0.0433(9) Uani 1 1 d .
H26A H 1.1024 0.8156 0.1059 0.052 Uiso 1 1 calc R
H26B H 1.0351 0.7495 0.0484 0.052 Uiso 1 1 calc R
C27 C 1.2456(4) 0.6292(4) 0.0919(2) 0.0460(10) Uani 1 1 d .
H27A H 1.3330 0.6434 0.1115 0.055 Uiso 1 1 calc R
H27B H 1.2866 0.5834 0.0399 0.055 Uiso 1 1 calc R
C28 C 1.1706(4) 0.5396(4) 0.1755(2) 0.0458(10) Uani 1 1 d .
H28A H 1.2407 0.4480 0.1861 0.055 Uiso 1 1 calc R
H28B H 1.0735 0.5374 0.1594 0.055 Uiso 1 1 calc R
H25A H 1.072(4) 0.785(3) -0.1495(19) 0.027(9) Uiso 1 1 d .
H14A H 0.966(4) 0.977(3) -0.173(2) 0.050(10) Uiso 1 1 d .
H14B H 0.856(4) 1.090(3) -0.250(2) 0.036(10) Uiso 1 1 d .
H25B H 1.221(4) 0.678(3) -0.117(2) 0.053(11) Uiso 1 1 d .

loop_
_atom_site_aniso_label
_atom_site_aniso_U_11
_atom_site_aniso_U_22
_atom_site_aniso_U_33
_atom_site_aniso_U_23
_atom_site_aniso_U_13
_atom_site_aniso_U_12
Se2 0.0736(3) 0.0397(2) 0.0395(2) -0.00412(18) -0.01922(19) -0.0128(2)
Se3 0.0417(2) 0.0583(3) 0.0315(2) -0.00865(18) -0.00010(16) -0.0177(2)
Se1 0.0405(2) 0.0615(3) 0.0361(2) -0.01112(18) -0.00445(16) -0.0195(2)
Se4 0.0592(3) 0.0475(2) 0.0357(2) -0.00536(17) -0.00799(17) -0.0236(2)
Fe 0.0353(3) 0.0372(3) 0.0285(3) -0.0004(2) -0.0091(2) -0.0099(2)
C6 0.040(2) 0.038(2) 0.0285(19) 0.0038(16) -0.0128(16) -0.0074(18)
C7 0.043(3) 0.066(3) 0.043(2) 0.006(2) -0.0211(19) -0.019(2)
C8 0.032(2) 0.070(3) 0.045(2) -0.001(2) -0.0066(18) 0.002(2)
C9 0.051(3) 0.037(2) 0.047(2) -0.0078(18) -0.0115(19) -0.001(2)
C10 0.045(2) 0.033(2) 0.035(2) 0.0053(16) -0.0131(17) -0.0110(18)
C1 0.036(2) 0.038(2) 0.0274(18) 0.0027(16) -0.0088(15) -0.0067(17)
C2 0.048(2) 0.0272(19) 0.038(2) 0.0003(16) -0.0112(17) -0.0035(18)
C3 0.053(3) 0.039(2) 0.044(2) 0.0136(18) -0.0151(19) -0.0216(19)
C4 0.043(2) 0.057(3) 0.0280(19) 0.0058(18) -0.0072(16) -0.013(2)
C5 0.041(2) 0.050(2) 0.0305(19) -0.0058(17) -0.0123(16) -0.0117(19)
C11 0.063(3) 0.067(3) 0.030(2) 0.0026(19) -0.0164(18) -0.028(2)
C12 0.040(2) 0.048(2) 0.0298(19) -0.0055(17) -0.0004(16) -0.0054(18)
C13 0.032(2) 0.058(2) 0.037(2) -0.0021(18) 0.0017(16) -0.0023(19)
C14 0.042(2) 0.033(2) 0.039(2) -0.0117(18) -0.0026(18) -0.0032(19)
C15 0.042(2) 0.037(2) 0.0305(18) -0.0080(16) 0.0001(16) -0.0182(18)
C16 0.047(2) 0.039(2) 0.043(2) -0.0047(18) -0.0101(18) -0.0101(19)
C17 0.071(3) 0.050(3) 0.033(2) 0.0051(18) -0.013(2) -0.030(2)
C18 0.056(3) 0.061(3) 0.031(2) -0.0055(19) 0.0015(18) -0.036(2)
C19 0.042(2) 0.045(2) 0.033(2) -0.0105(17) 0.0041(16) -0.0249(19)
C20 0.043(3) 0.068(3) 0.044(2) -0.023(2) 0.0102(19) -0.025(2)
C21 0.036(2) 0.068(3) 0.061(3) -0.020(2) 0.000(2) -0.005(2)
C22 0.048(3) 0.052(3) 0.045(2) -0.0085(19) -0.0066(19) -0.007(2)
C23 0.041(2) 0.038(2) 0.036(2) -0.0121(17) -0.0010(16) -0.0150(18)
C24 0.036(2) 0.036(2) 0.0335(19) -0.0123(16) 0.0002(15) -0.0178(17)
C25 0.047(3) 0.036(2) 0.034(2) -0.0055(17) -0.0026(18) -0.015(2)
C26 0.044(2) 0.052(2) 0.0282(19) -0.0060(17) -0.0042(16) -0.0102(19)
C27 0.041(2) 0.058(3) 0.032(2) -0.0055(18) -0.0061(16) -0.009(2)
C28 0.049(2) 0.052(2) 0.033(2) -0.0090(18) -0.0059(17) -0.011(2)

loop_
_atom_type_symbol
_atom_type_description
_atom_type_scat_dispersion_real
_atom_type_scat_dispersion_imag
_atom_type_scat_source
C C 0.0033 0.0016 'International Tables Vol C Tables 4.2.6.8 and 6.1.1.4'
H H 0.0000 0.0000 'International Tables Vol C Tables 4.2.6.8 and 6.1.1.4'
Fe Fe 0.3463 0.8444 'International Tables Vol C Tables 4.2.6.8 and 6.1.1.4'
Se Se -0.0929 2.2259 'International Tables Vol C Tables 4.2.6.8 and 6.1.1.4'

loop_
_geom_angle_atom_site_label_1
_geom_angle_atom_site_label_2
_geom_angle_atom_site_label_3
_geom_angle
C6 Se2 C11 101.96(15)
C13 Se3 C14 95.73(16)
C1 Se1 C28 100.06(14)
C26 Se4 C25 96.49(15)
C7 Fe C10 68.77(15)
C7 Fe C6 40.99(13)
C10 Fe C6 40.75(13)
C7 Fe C5 159.74(15)
C10 Fe C5 120.74(15)
C6 Fe C5 157.09(14)
C7 Fe C4 123.95(15)
C10 Fe C4 156.19(15)
C6 Fe C4 161.38(15)
C5 Fe C4 40.62(13)
C7 Fe C9 68.51(16)
C10 Fe C9 40.47(13)
C6 Fe C9 68.31(14)
C5 Fe C9 106.23(15)
C4 Fe C9 120.88(15)
C7 Fe C8 40.66(14)
C10 Fe C8 68.09(14)
C6 Fe C8 68.29(14)
C5 Fe C8 122.85(15)
C4 Fe C8 107.30(15)
C9 Fe C8 40.39(14)
C7 Fe C2 122.71(16)
C10 Fe C2 124.95(14)
C6 Fe C2 108.82(13)
C5 Fe C2 68.60(14)
C4 Fe C2 68.06(14)
C9 Fe C2 160.74(15)
C8 Fe C2 157.97(17)
C7 Fe C1 158.63(15)
C10 Fe C1 107.44(13)
C6 Fe C1 122.47(13)
C5 Fe C1 40.54(12)
C4 Fe C1 68.12(13)
C9 Fe C1 123.12(15)
C8 Fe C1 159.23(16)
C2 Fe C1 41.05(13)
C7 Fe C3 108.32(15)
C10 Fe C3 162.05(15)
C6 Fe C3 125.54(15)
C5 Fe C3 68.27(15)
C4 Fe C3 40.20(13)
C9 Fe C3 156.53(15)
C8 Fe C3 122.03(16)
C2 Fe C3 40.58(13)
C1 Fe C3 68.44(14)
C10 C6 C7 107.7(3)
C10 C6 Se2 125.8(3)
C7 C6 Se2 126.1(3)
C10 C6 Fe 69.44(18)
C7 C6 Fe 69.27(19)
Se2 C6 Fe 121.50(16)
C8 C7 C6 107.6(3)
C8 C7 Fe 70.3(2)
C6 C7 Fe 69.7(2)
C8 C7 H7A 126.2
C6 C7 H7A 126.2
Fe C7 H7A 126.2
C9 C8 C7 108.3(3)
C9 C8 Fe 69.7(2)
C7 C8 Fe 69.0(2)
C9 C8 H8A 125.8
C7 C8 H8A 125.8
Fe C8 H8A 125.8
C10 C9 C8 108.0(3)
C10 C9 Fe 69.31(19)
C8 C9 Fe 69.9(2)
C10 C9 H9A 126.0
C8 C9 H9A 126.0
Fe C9 H9A 126.0
C9 C10 C6 108.3(3)
C9 C10 Fe 70.22(19)
C6 C10 Fe 69.81(18)
C9 C10 H10A 125.8
C6 C10 H10A 125.8
Fe C10 H10A 125.8
C5 C1 C2 107.6(3)
C5 C1 Se1 123.5(3)
C2 C1 Se1 128.8(3)
C5 C1 Fe 69.23(19)
C2 C1 Fe 69.40(19)
Se1 C1 Fe 128.95(16)
C3 C2 C1 107.6(3)
C3 C2 Fe 69.8(2)
C1 C2 Fe 69.55(19)
C3 C2 H2A 126.2
C1 C2 H2A 126.2
Fe C2 H2A 126.2
C4 C3 C2 108.0(3)
C4 C3 Fe 69.4(2)
C2 C3 Fe 69.59(18)
C4 C3 H3A 126.0
C2 C3 H3A 126.0
Fe C3 H3A 126.0
C3 C4 C5 108.9(3)
C3 C4 Fe 70.38(19)
C5 C4 Fe 69.63(18)
C3 C4 H4A 125.6
C5 C4 H4A 125.6
Fe C4 H4A 125.6
C4 C5 C1 108.0(3)
C4 C5 Fe 69.74(19)
C1 C5 Fe 70.23(19)
C4 C5 H5A 126.0
C1 C5 H5A 126.0
Fe C5 H5A 126.0
C12 C11 Se2 115.4(2)
C12 C11 H11A 108.4
Se2 C11 H11A 108.4
C12 C11 H11B 108.4
Se2 C11 H11B 108.4
H11A C11 H11B 107.5
C11 C12 C13 111.2(3)
C11 C12 H12A 109.4
C13 C12 H12A 109.4
C11 C12 H12B 109.4
C13 C12 H12B 109.4
H12A C12 H12B 108.0
C12 C13 Se3 113.4(2)
C12 C13 H13A 108.9
Se3 C13 H13A 108.9
C12 C13 H13B 108.9
Se3 C13 H13B 108.9
H13A C13 H13B 107.7
C15 C14 Se3 110.0(2)
C15 C14 H14A 115.1(17)
Se3 C14 H14A 106.7(17)
C15 C14 H14B 109(2)
Se3 C14 H14B 101(2)
H14A C14 H14B 114(3)
C16 C15 C24 119.9(3)
C16 C15 C14 115.2(3)
C24 C15 C14 124.9(3)
C15 C16 C17 122.8(3)
C15 C16 H16A 118.6
C17 C16 H16A 118.6
C18 C17 C16 119.3(3)
C18 C17 H17A 120.4
C16 C17 H17A 120.4
C17 C18 C19 121.4(3)
C17 C18 H18A 119.3
C19 C18 H18A 119.3
C20 C19 C18 118.9(3)
C20 C19 C24 120.7(3)
C18 C19 C24 120.4(3)
C21 C20 C19 121.6(3)
C21 C20 H20A 119.2
C19 C20 H20A 119.2
C20 C21 C22 118.8(4)
C20 C21 H21A 120.6
C22 C21 H21A 120.6
C23 C22 C21 123.0(4)
C23 C22 H22A 118.5
C21 C22 H22A 118.5
C22 C23 C24 119.5(3)
C22 C23 C25 114.3(3)
C24 C23 C25 126.1(3)
C23 C24 C15 127.4(3)
C23 C24 C19 116.3(3)
C15 C24 C19 116.3(3)
C23 C25 Se4 112.0(2)
C23 C25 H25A 111.1(16)
Se4 C25 H25A 111.7(17)
C23 C25 H25B 111.2(19)
Se4 C25 H25B 106(2)
H25A C25 H25B 105(3)
C27 C26 Se4 114.9(2)
C27 C26 H26A 108.6
Se4 C26 H26A 108.6
C27 C26 H26B 108.6
Se4 C26 H26B 108.6
H26A C26 H26B 107.5
C26 C27 C28 112.1(3)
C26 C27 H27A 109.2
C28 C27 H27A 109.2
C26 C27 H27B 109.2
C28 C27 H27B 109.2
H27A C27 H27B 107.9
C27 C28 Se1 112.3(2)
C27 C28 H28A 109.1
Se1 C28 H28A 109.1
C27 C28 H28B 109.1
Se1 C28 H28B 109.1
H28A C28 H28B 107.9

loop_
_geom_bond_atom_site_label_1
_geom_bond_atom_site_label_2
_geom_bond_distance
Se2 C6 1.898(3)
Se2 C11 1.951(3)
Se3 C13 1.950(3)
Se3 C14 1.976(4)
Se1 C1 1.900(3)
Se1 C28 1.953(3)
Se4 C26 1.955(3)
Se4 C25 1.965(4)
Fe C7 2.026(4)
Fe C10 2.027(3)
Fe C6 2.032(3)
Fe C5 2.032(3)
Fe C4 2.034(3)
Fe C9 2.039(4)
Fe C8 2.042(4)
Fe C2 2.044(3)
Fe C1 2.045(3)
Fe C3 2.047(3)
C6 C10 1.413(5)
C6 C7 1.421(5)
C7 C8 1.414(5)
C7 H7A 0.9800
C8 C9 1.409(5)
C8 H8A 0.9800
C9 C10 1.407(4)
C9 H9A 0.9800
C10 H10A 0.9800
C1 C5 1.413(4)
C1 C2 1.434(5)
C2 C3 1.418(5)
C2 H2A 0.9800
C3 C4 1.402(5)
C3 H3A 0.9800
C4 C5 1.412(5)
C4 H4A 0.9800
C5 H5A 0.9800
C11 C12 1.503(5)
C11 H11A 0.9700
C11 H11B 0.9700
C12 C13 1.521(4)
C12 H12A 0.9700
C12 H12B 0.9700
C13 H13A 0.9700
C13 H13B 0.9700
C14 C15 1.501(5)
C14 H14A 1.07(3)
C14 H14B 0.87(3)
C15 C16 1.372(4)
C15 C24 1.436(4)
C16 C17 1.394(5)
C16 H16A 0.9300
C17 C18 1.348(5)
C17 H17A 0.9300
C18 C19 1.408(5)
C18 H18A 0.9300
C19 C20 1.394(5)
C19 C24 1.445(4)
C20 C21 1.345(5)
C20 H20A 0.9300
C21 C22 1.395(5)
C21 H21A 0.9300
C22 C23 1.375(5)
C22 H22A 0.9300
C23 C24 1.427(4)
C23 C25 1.507(4)
C25 H25A 0.96(3)
C25 H25B 0.97(3)
C26 C27 1.510(5)
C26 H26A 0.9700
C26 H26B 0.9700
C27 C28 1.525(4)
C27 H27A 0.9700
C27 H27B 0.9700
C28 H28A 0.9700
C28 H28B 0.9700
